data_4080749
loop_
_publ_author_name
'Kelly, Michael J.'
'Broomsgrove, Alexander E.J.'
'Morgan, Ian R.'
'Siewert, Inke'
'Fitzpatrick, Philip'
'Smart, Jessica'
'Vidovic, Dragoslav'
'Aldridge, Simon'

_publ_section_title
;
 Syntheses and Anion Binding Capabilities of Bis(diarylboryl) Ferrocenes
 and Related Systems
;
_journal_issue 9
_journal_name_full Organometallics
_journal_page_first 2674
_journal_paper_doi 10.1021/om400152x
_journal_volume 32
_journal_year 2013
_chemical_formula_sum 'C68 H88 B2 F4 Fe K2 N2 O12'
_chemical_formula_weight 1357.07
_chemical_name_systematic
;
 ?
;
_space_group_IT_number 2
_symmetry_cell_setting triclinic
_symmetry_space_group_name_Hall '-P 1'
_symmetry_space_group_name_H-M 'P -1'
_atom_sites_solution_hydrogens geom
_atom_sites_solution_primary direct
_atom_sites_solution_secondary difmap
_audit_creation_method SHELXL-97
_cell_angle_alpha 64.5730(10)
_cell_angle_beta 75.4720(10)
_cell_angle_gamma 79.9570(10)
_cell_formula_units_Z 1
_cell_length_a 11.0600(3)
_cell_length_b 12.3916(2)
_cell_length_c 14.0340(3)
_cell_measurement_reflns_used 7237
_cell_measurement_temperature 120(2)
_cell_measurement_theta_max 27.485
_cell_measurement_theta_min 2.910
_cell_volume 1676.62(7)
_computing_cell_refinement 'DENZO (Otwinowski & Minor, 1997) & COLLECT (Hooft, R.W.W., 1998)'
_computing_data_collection 'COLLECT (Hooft, R.W.W., 1998)'
_computing_data_reduction 'DENZO (Otwinowski & Minor, 1997) & COLLECT (Hooft, R.W.W., 1998)'
_computing_molecular_graphics 'ORTEP3 for Windows (Farrugia, 1997)'
_computing_publication_material 'WinGX (Farrugia, 1999)'
_computing_structure_refinement 'SHELXL-97 (Sheldrick, 1997b)'
_computing_structure_solution 'SHELXS-97 (Sheldrick, 1997a)'
_diffrn_ambient_temperature 120(2)
_diffrn_detector_area_resol_mean '4096x4096pixels / 62x62mm'
_diffrn_measured_fraction_theta_full 0.994
_diffrn_measured_fraction_theta_max 0.994
_diffrn_measurement_device_type 'Bruker-Nonius APEX II CCD camera on \k-goniostat'
_diffrn_measurement_method '\f & \w scans'
_diffrn_radiation_monochromator '10cm confocal mirrors'
_diffrn_radiation_source 'Bruker-Nonius FR591 rotating anode'
_diffrn_radiation_type MoK\a
_diffrn_radiation_wavelength 0.71073
_diffrn_reflns_av_R_equivalents 0.0532
_diffrn_reflns_av_sigmaI/netI 0.0449
_diffrn_reflns_limit_h_max 14
_diffrn_reflns_limit_h_min -14
_diffrn_reflns_limit_k_max 16
_diffrn_reflns_limit_k_min -15
_diffrn_reflns_limit_l_max 18
_diffrn_reflns_limit_l_min -18
_diffrn_reflns_number 30041
_diffrn_reflns_theta_full 27.48
_diffrn_reflns_theta_max 27.48
_diffrn_reflns_theta_min 3.00
_exptl_absorpt_coefficient_mu 0.422
_exptl_absorpt_correction_T_max 0.9792
_exptl_absorpt_correction_T_min 0.9630
_exptl_absorpt_correction_type multi-scan
_exptl_absorpt_process_details 'SADABS 2007/2 (Sheldrick, G.M., 2007)'
_exptl_crystal_colour 'Light Yellow'
_exptl_crystal_density_diffrn 1.344
_exptl_crystal_density_method 'not measured'
_exptl_crystal_description 'Cut Block'
_exptl_crystal_F_000 716
_exptl_crystal_size_max 0.09
_exptl_crystal_size_mid 0.06
_exptl_crystal_size_min 0.05
_refine_diff_density_max 1.158
_refine_diff_density_min -0.654
_refine_diff_density_rms 0.100
_refine_ls_extinction_method none
_refine_ls_goodness_of_fit_ref 1.187
_refine_ls_hydrogen_treatment constr
_refine_ls_matrix_type full
_refine_ls_number_parameters 416
_refine_ls_number_reflns 7649
_refine_ls_number_restraints 0
_refine_ls_restrained_S_all 1.187
_refine_ls_R_factor_all 0.0816
_refine_ls_R_factor_gt 0.0640
_refine_ls_shift/su_max 0.000
_refine_ls_shift/su_mean 0.000
_refine_ls_structure_factor_coef Fsqd
_refine_ls_weighting_details 'calc w=1/[\s^2^(Fo^2^)+(0.0557P)^2^+2.8877P] where P=(Fo^2^+2Fc^2^)/3'
_refine_ls_weighting_scheme calc
_refine_ls_wR_factor_gt 0.1554
_refine_ls_wR_factor_ref 0.1666
_reflns_number_gt 6248
_reflns_number_total 7649
_reflns_threshold_expression >2sigma(I)
_cod_data_source_file om400152x_si_002.cif
_cod_data_source_block 1b.2CN
_cod_original_cell_volume 1676.62(6)
_cod_original_sg_symbol_H-M P-1
_cod_database_code 4080749

loop_
_symmetry_equiv_pos_as_xyz
'x, y, z'
'-x, -y, -z'

loop_
_atom_site_label
_atom_site_type_symbol
_atom_site_fract_x
_atom_site_fract_y
_atom_site_fract_z
_atom_site_U_iso_or_equiv
_atom_site_adp_type
_atom_site_occupancy
_atom_site_symmetry_multiplicity
_atom_site_calc_flag
_atom_site_refinement_flags
K1 K 0.20802(6) 0.46357(6) 0.87284(5) 0.02514(16) Uani 1 1 d .
C1 C 0.4491(3) 0.0579(3) 0.8491(2) 0.0204(6) Uani 1 1 d .
C2 C 0.4975(3) -0.0648(3) 0.8892(2) 0.0228(6) Uani 1 1 d .
H2 H 0.5690 -0.0973 0.8534 0.027 Uiso 1 1 calc R
C3 C 0.4229(3) -0.1311(3) 0.9905(2) 0.0252(6) Uani 1 1 d .
H3 H 0.4348 -0.2144 1.0329 0.030 Uiso 1 1 calc R
C4 C 0.3273(3) -0.0499(3) 1.0169(2) 0.0236(6) Uani 1 1 d .
H4 H 0.2634 -0.0690 1.0799 0.028 Uiso 1 1 calc R
C5 C 0.3451(3) 0.0654(3) 0.9315(2) 0.0223(6) Uani 1 1 d .
H5 H 0.2953 0.1368 0.9294 0.027 Uiso 1 1 calc R
C6 C 0.4638(3) 0.2842(3) 0.7584(2) 0.0214(6) Uani 1 1 d .
C7 C 0.4102(3) 0.2021(3) 0.6379(2) 0.0207(6) Uani 1 1 d .
C8 C 0.4468(3) 0.3005(3) 0.5379(2) 0.0228(6) Uani 1 1 d .
C9 C 0.3777(3) 0.3440(3) 0.4565(2) 0.0283(7) Uani 1 1 d .
H9 H 0.4028 0.4107 0.3912 0.034 Uiso 1 1 calc R
C10 C 0.2736(3) 0.2891(3) 0.4723(3) 0.0319(7) Uani 1 1 d .
C11 C 0.2343(3) 0.1923(3) 0.5648(3) 0.0296(7) Uani 1 1 d .
H11 H 0.1622 0.1551 0.5725 0.036 Uiso 1 1 calc R
C12 C 0.3018(3) 0.1487(3) 0.6482(2) 0.0243(6) Uani 1 1 d .
C13 C 0.5643(3) 0.3629(3) 0.5122(2) 0.0259(6) Uani 1 1 d .
H13A H 0.5712 0.4289 0.4407 0.039 Uiso 1 1 calc R
H13B H 0.6377 0.3055 0.5133 0.039 Uiso 1 1 calc R
H13C H 0.5600 0.3946 0.5661 0.039 Uiso 1 1 calc R
C14 C 0.2474(3) 0.0430(3) 0.7478(3) 0.0276(6) Uani 1 1 d .
H14A H 0.2053 0.0701 0.8048 0.041 Uiso 1 1 calc R
H14B H 0.3150 -0.0181 0.7725 0.041 Uiso 1 1 calc R
H14C H 0.1869 0.0089 0.7301 0.041 Uiso 1 1 calc R
C15 C 0.6450(3) 0.1312(2) 0.6891(2) 0.0192(5) Uani 1 1 d .
C16 C 0.7478(3) 0.1791(3) 0.6963(2) 0.0210(6) Uani 1 1 d .
C17 C 0.8715(3) 0.1350(3) 0.6690(2) 0.0232(6) Uani 1 1 d .
H17 H 0.9395 0.1663 0.6764 0.028 Uiso 1 1 calc R
C18 C 0.8933(3) 0.0471(3) 0.6317(2) 0.0229(6) Uani 1 1 d .
C19 C 0.7984(3) 0.0004(3) 0.6187(2) 0.0221(6) Uani 1 1 d .
H19 H 0.8164 -0.0593 0.5906 0.027 Uiso 1 1 calc R
C20 C 0.6744(3) 0.0417(2) 0.6471(2) 0.0207(6) Uani 1 1 d .
C21 C 0.7345(3) 0.2829(3) 0.7291(3) 0.0260(6) Uani 1 1 d .
H21A H 0.8165 0.2954 0.7361 0.039 Uiso 1 1 calc R
H21B H 0.6760 0.2648 0.7983 0.039 Uiso 1 1 calc R
H21C H 0.7026 0.3557 0.6742 0.039 Uiso 1 1 calc R
C22 C 0.5769(3) -0.0133(3) 0.6270(3) 0.0262(6) Uani 1 1 d .
H22A H 0.5500 0.0422 0.5599 0.039 Uiso 1 1 calc R
H22B H 0.5047 -0.0288 0.6869 0.039 Uiso 1 1 calc R
H22C H 0.6128 -0.0888 0.6211 0.039 Uiso 1 1 calc R
B1 B 0.4955(3) 0.1653(3) 0.7319(2) 0.0188(6) Uani 1 1 d .
N1 N 0.4253(3) 0.3647(2) 0.7806(2) 0.0282(6) Uani 1 1 d .
F1 F 0.2049(2) 0.3309(2) 0.39238(16) 0.0482(6) Uani 1 1 d .
F2 F 1.01423(17) 0.00376(17) 0.60643(15) 0.0326(4) Uani 1 1 d .
Fe1 Fe 0.5000 0.0000 1.0000 0.01917(15) Uani 1 2 d S
C31 C 0.0173(4) 0.2090(3) 1.0535(3) 0.0395(8) Uani 1 1 d .
H31A H -0.0035 0.1272 1.0708 0.047 Uiso 1 1 calc R
H31B H -0.0612 0.2564 1.0684 0.047 Uiso 1 1 calc R
C32 C 0.1060(4) 0.2033(3) 1.1204(3) 0.0371(8) Uani 1 1 d .
H32A H 0.0688 0.1623 1.1977 0.044 Uiso 1 1 calc R
H32B H 0.1849 0.1570 1.1042 0.044 Uiso 1 1 calc R
C33 C 0.2182(4) 0.3189(3) 1.1579(3) 0.0361(8) Uani 1 1 d .
H33A H 0.2968 0.2727 1.1410 0.043 Uiso 1 1 calc R
H33B H 0.1830 0.2789 1.2358 0.043 Uiso 1 1 calc R
C34 C 0.2448(4) 0.4445(3) 1.1308(3) 0.0362(8) Uani 1 1 d .
H34A H 0.1655 0.4928 1.1418 0.043 Uiso 1 1 calc R
H34B H 0.2983 0.4440 1.1779 0.043 Uiso 1 1 calc R
C35 C 0.3530(3) 0.6074(3) 0.9923(3) 0.0344(7) Uani 1 1 d .
H35A H 0.4226 0.5959 1.0293 0.041 Uiso 1 1 calc R
H35B H 0.2855 0.6606 1.0147 0.041 Uiso 1 1 calc R
C36 C 0.3980(3) 0.6629(3) 0.8738(3) 0.0366(8) Uani 1 1 d .
H36A H 0.4378 0.7375 0.8532 0.044 Uiso 1 1 calc R
H36B H 0.4610 0.6072 0.8506 0.044 Uiso 1 1 calc R
C37 C 0.3264(4) 0.7514(3) 0.7092(3) 0.0394(9) Uani 1 1 d .
H37A H 0.3972 0.7064 0.6796 0.047 Uiso 1 1 calc R
H37B H 0.3525 0.8316 0.6908 0.047 Uiso 1 1 calc R
C38 C 0.2166(4) 0.7638(3) 0.6623(3) 0.0436(9) Uani 1 1 d .
H38A H 0.1435 0.8023 0.6966 0.052 Uiso 1 1 calc R
H38B H 0.2346 0.8146 0.5842 0.052 Uiso 1 1 calc R
C39 C 0.1011(4) 0.6494(4) 0.6226(3) 0.0472(10) Uani 1 1 d .
H39A H 0.1236 0.7055 0.5462 0.057 Uiso 1 1 calc R
H39B H 0.0169 0.6761 0.6535 0.057 Uiso 1 1 calc R
C40 C 0.1014(4) 0.5254(4) 0.6308(3) 0.0495(11) Uani 1 1 d .
H40A H 0.0458 0.5247 0.5857 0.059 Uiso 1 1 calc R
H40B H 0.1872 0.4969 0.6045 0.059 Uiso 1 1 calc R
C41 C 0.0750(3) 0.3253(4) 0.7586(3) 0.0392(9) Uani 1 1 d .
H41A H 0.1654 0.2994 0.7473 0.047 Uiso 1 1 calc R
H41B H 0.0374 0.3128 0.7074 0.047 Uiso 1 1 calc R
C42 C 0.0124(3) 0.2537(3) 0.8719(3) 0.0368(8) Uani 1 1 d .
H42A H -0.0764 0.2843 0.8851 0.044 Uiso 1 1 calc R
H42B H 0.0148 0.1686 0.8841 0.044 Uiso 1 1 calc R
O31 O 0.0766(2) 0.2640(2) 0.94309(19) 0.0308(5) Uani 1 1 d .
O32 O 0.1315(2) 0.32199(19) 1.09741(17) 0.0307(5) Uani 1 1 d .
O33 O 0.3072(2) 0.4949(2) 1.02104(18) 0.0315(5) Uani 1 1 d .
O34 O 0.2935(2) 0.6889(2) 0.82325(18) 0.0315(5) Uani 1 1 d .
O35 O 0.1898(2) 0.6475(2) 0.68011(18) 0.0338(5) Uani 1 1 d .
O36 O 0.0585(2) 0.4479(2) 0.74087(19) 0.0357(5) Uani 1 1 d .

loop_
_atom_site_aniso_label
_atom_site_aniso_U_11
_atom_site_aniso_U_22
_atom_site_aniso_U_33
_atom_site_aniso_U_23
_atom_site_aniso_U_13
_atom_site_aniso_U_12
K1 0.0301(4) 0.0247(3) 0.0205(3) -0.0086(2) -0.0047(2) -0.0038(2)
C1 0.0222(14) 0.0231(14) 0.0195(13) -0.0104(11) -0.0057(11) -0.0032(11)
C2 0.0256(15) 0.0244(14) 0.0231(14) -0.0128(12) -0.0072(11) -0.0019(11)
C3 0.0365(17) 0.0200(14) 0.0246(15) -0.0111(12) -0.0090(12) -0.0056(12)
C4 0.0255(15) 0.0276(15) 0.0221(14) -0.0127(12) -0.0043(11) -0.0064(12)
C5 0.0200(14) 0.0272(15) 0.0216(14) -0.0116(12) -0.0039(11) -0.0019(11)
C6 0.0212(14) 0.0246(14) 0.0164(13) -0.0062(11) -0.0036(10) -0.0025(11)
C7 0.0188(14) 0.0249(14) 0.0215(13) -0.0146(11) -0.0027(10) 0.0022(11)
C8 0.0215(14) 0.0263(14) 0.0228(14) -0.0134(12) -0.0050(11) 0.0026(11)
C9 0.0288(17) 0.0341(16) 0.0212(14) -0.0123(13) -0.0049(12) 0.0028(13)
C10 0.0272(17) 0.051(2) 0.0240(15) -0.0203(15) -0.0115(12) 0.0046(14)
C11 0.0186(15) 0.049(2) 0.0284(16) -0.0227(15) -0.0050(12) -0.0016(13)
C12 0.0220(15) 0.0337(16) 0.0238(14) -0.0190(13) -0.0041(11) 0.0002(12)
C13 0.0290(16) 0.0249(14) 0.0204(14) -0.0063(12) -0.0046(11) -0.0015(12)
C14 0.0214(15) 0.0371(17) 0.0301(16) -0.0165(14) -0.0059(12) -0.0071(12)
C15 0.0218(14) 0.0200(13) 0.0134(12) -0.0044(10) -0.0042(10) -0.0012(10)
C16 0.0239(15) 0.0220(13) 0.0136(12) -0.0037(10) -0.0041(10) -0.0019(11)
C17 0.0196(14) 0.0267(14) 0.0187(13) -0.0030(11) -0.0061(11) -0.0036(11)
C18 0.0194(14) 0.0247(14) 0.0174(13) -0.0035(11) -0.0019(10) 0.0006(11)
C19 0.0277(15) 0.0198(13) 0.0152(13) -0.0061(11) -0.0020(11) 0.0009(11)
C20 0.0237(15) 0.0212(13) 0.0142(12) -0.0040(10) -0.0034(10) -0.0033(11)
C21 0.0250(16) 0.0278(15) 0.0276(15) -0.0109(13) -0.0077(12) -0.0050(12)
C22 0.0259(16) 0.0291(15) 0.0293(15) -0.0178(13) -0.0042(12) -0.0023(12)
B1 0.0186(15) 0.0206(14) 0.0187(14) -0.0099(12) -0.0023(11) -0.0021(11)
N1 0.0325(15) 0.0259(13) 0.0266(13) -0.0124(11) -0.0045(11) 0.0000(11)
F1 0.0393(12) 0.0795(17) 0.0281(11) -0.0174(11) -0.0177(9) -0.0059(11)
F2 0.0210(9) 0.0365(10) 0.0362(10) -0.0144(8) -0.0028(7) 0.0032(7)
Fe1 0.0223(3) 0.0193(3) 0.0182(3) -0.0092(2) -0.0046(2) -0.0021(2)
C31 0.0356(19) 0.0326(18) 0.043(2) -0.0097(16) 0.0008(15) -0.0118(14)
C32 0.043(2) 0.0263(16) 0.0316(18) -0.0029(14) -0.0026(15) -0.0068(14)
C33 0.045(2) 0.0382(19) 0.0235(16) -0.0100(14) -0.0119(14) 0.0007(15)
C34 0.046(2) 0.0418(19) 0.0248(16) -0.0178(15) -0.0071(14) -0.0006(15)
C35 0.0355(19) 0.0349(18) 0.044(2) -0.0239(16) -0.0124(15) -0.0019(14)
C36 0.0300(18) 0.0334(18) 0.052(2) -0.0230(16) -0.0032(15) -0.0071(14)
C37 0.051(2) 0.0278(17) 0.0348(19) -0.0138(15) 0.0089(16) -0.0129(15)
C38 0.060(3) 0.0266(17) 0.0259(17) -0.0014(14) 0.0003(16) 0.0033(16)
C39 0.035(2) 0.065(3) 0.0282(18) -0.0020(17) -0.0127(15) -0.0042(18)
C40 0.039(2) 0.089(3) 0.0234(17) -0.0208(19) -0.0056(15) -0.017(2)
C41 0.0260(17) 0.065(2) 0.046(2) -0.041(2) -0.0038(15) -0.0070(16)
C42 0.0263(17) 0.0421(19) 0.054(2) -0.0306(18) -0.0061(15) -0.0055(14)
O31 0.0278(12) 0.0310(12) 0.0351(12) -0.0143(10) -0.0046(9) -0.0061(9)
O32 0.0384(13) 0.0267(11) 0.0231(11) -0.0060(9) -0.0063(9) -0.0030(9)
O33 0.0388(13) 0.0323(12) 0.0295(12) -0.0181(10) -0.0043(10) -0.0060(10)
O34 0.0331(13) 0.0293(12) 0.0281(12) -0.0113(9) 0.0027(9) -0.0058(9)
O35 0.0314(13) 0.0356(13) 0.0256(11) -0.0035(10) -0.0078(9) -0.0008(10)
O36 0.0306(13) 0.0517(15) 0.0282(12) -0.0198(11) -0.0052(9) -0.0028(11)

loop_
_atom_type_symbol
_atom_type_description
_atom_type_scat_dispersion_real
_atom_type_scat_dispersion_imag
_atom_type_scat_source
C C 0.0033 0.0016 'International Tables Vol C Tables 4.2.6.8 and 6.1.1.4'
H H 0.0000 0.0000 'International Tables Vol C Tables 4.2.6.8 and 6.1.1.4'
B B 0.0013 0.0007 'International Tables Vol C Tables 4.2.6.8 and 6.1.1.4'
N N 0.0061 0.0033 'International Tables Vol C Tables 4.2.6.8 and 6.1.1.4'
F F 0.0171 0.0103 'International Tables Vol C Tables 4.2.6.8 and 6.1.1.4'
Fe Fe 0.3463 0.8444 'International Tables Vol C Tables 4.2.6.8 and 6.1.1.4'
K K 0.2009 0.2494 'International Tables Vol C Tables 4.2.6.8 and 6.1.1.4'
O O 0.0106 0.0060 'International Tables Vol C Tables 4.2.6.8 and 6.1.1.4'

loop_
_geom_angle_atom_site_label_1
_geom_angle_atom_site_label_2
_geom_angle_atom_site_label_3
_geom_angle
_geom_angle_site_symmetry_1
_geom_angle_site_symmetry_3
O35 K1 O31 119.77(8) . .
O35 K1 O33 120.41(8) . .
O31 K1 O33 118.12(7) . .
O35 K1 N1 91.41(8) . .
O31 K1 N1 94.04(8) . .
O33 K1 N1 97.59(8) . .
O35 K1 O34 60.52(7) . .
O31 K1 O34 167.28(7) . .
O33 K1 O34 59.90(7) . .
N1 K1 O34 98.68(7) . .
O35 K1 O32 156.12(7) . .
O31 K1 O32 59.24(7) . .
O33 K1 O32 60.16(7) . .
N1 K1 O32 112.42(7) . .
O34 K1 O32 114.70(7) . .
O35 K1 O36 59.98(7) . .
O31 K1 O36 59.81(7) . .
O33 K1 O36 168.30(7) . .
N1 K1 O36 94.07(8) . .
O34 K1 O36 119.21(8) . .
O32 K1 O36 114.19(7) . .
C2 C1 C5 105.0(2) . .
C2 C1 B1 127.9(2) . .
C5 C1 B1 127.0(3) . .
C2 C1 Fe1 67.11(16) . .
C5 C1 Fe1 67.34(16) . .
B1 C1 Fe1 132.3(2) . .
C3 C2 C1 110.0(3) . .
C3 C2 Fe1 69.02(16) . .
C1 C2 Fe1 72.62(16) . .
C3 C2 H2 125.0 . .
C1 C2 H2 125.0 . .
Fe1 C2 H2 124.9 . .
C4 C3 C2 107.5(3) . .
C4 C3 Fe1 69.87(17) . .
C2 C3 Fe1 70.06(17) . .
C4 C3 H3 126.2 . .
C2 C3 H3 126.2 . .
Fe1 C3 H3 125.4 . .
C3 C4 C5 107.3(3) . .
C3 C4 Fe1 69.19(17) . .
C5 C4 Fe1 70.02(17) . .
C3 C4 H4 126.3 . .
C5 C4 H4 126.3 . .
Fe1 C4 H4 126.0 . .
C4 C5 C1 110.0(3) . .
C4 C5 Fe1 69.19(17) . .
C1 C5 Fe1 72.39(17) . .
C4 C5 H5 125.0 . .
C1 C5 H5 125.0 . .
Fe1 C5 H5 125.0 . .
N1 C6 B1 171.0(3) . .
C12 C7 C8 116.0(3) . .
C12 C7 B1 126.8(3) . .
C8 C7 B1 117.1(2) . .
C9 C8 C7 122.0(3) . .
C9 C8 C13 115.6(3) . .
C7 C8 C13 122.4(3) . .
C10 C9 C8 118.8(3) . .
C10 C9 H9 120.6 . .
C8 C9 H9 120.6 . .
C9 C10 C11 122.6(3) . .
C9 C10 F1 119.3(3) . .
C11 C10 F1 118.1(3) . .
C10 C11 C12 119.2(3) . .
C10 C11 H11 120.4 . .
C12 C11 H11 120.4 . .
C11 C12 C7 121.3(3) . .
C11 C12 C14 114.4(3) . .
C7 C12 C14 124.3(3) . .
C8 C13 H13A 109.5 . .
C8 C13 H13B 109.5 . .
H13A C13 H13B 109.5 . .
C8 C13 H13C 109.5 . .
H13A C13 H13C 109.5 . .
H13B C13 H13C 109.5 . .
C12 C14 H14A 109.5 . .
C12 C14 H14B 109.5 . .
H14A C14 H14B 109.5 . .
C12 C14 H14C 109.5 . .
H14A C14 H14C 109.5 . .
H14B C14 H14C 109.5 . .
C16 C15 C20 116.3(3) . .
C16 C15 B1 125.3(2) . .
C20 C15 B1 118.3(2) . .
C17 C16 C15 121.2(3) . .
C17 C16 C21 115.3(3) . .
C15 C16 C21 123.5(3) . .
C18 C17 C16 119.6(3) . .
C18 C17 H17 120.2 . .
C16 C17 H17 120.2 . .
C17 C18 C19 122.1(3) . .
C17 C18 F2 119.1(3) . .
C19 C18 F2 118.8(3) . .
C18 C19 C20 119.2(3) . .
C18 C19 H19 120.4 . .
C20 C19 H19 120.4 . .
C19 C20 C15 121.5(3) . .
C19 C20 C22 115.0(3) . .
C15 C20 C22 123.4(3) . .
C16 C21 H21A 109.5 . .
C16 C21 H21B 109.5 . .
H21A C21 H21B 109.5 . .
C16 C21 H21C 109.5 . .
H21A C21 H21C 109.5 . .
H21B C21 H21C 109.5 . .
C20 C22 H22A 109.5 . .
C20 C22 H22B 109.5 . .
H22A C22 H22B 109.5 . .
C20 C22 H22C 109.5 . .
H22A C22 H22C 109.5 . .
H22B C22 H22C 109.5 . .
C6 B1 C1 102.6(2) . .
C6 B1 C15 116.8(2) . .
C1 B1 C15 107.5(2) . .
C6 B1 C7 100.4(2) . .
C1 B1 C7 117.4(2) . .
C15 B1 C7 112.1(2) . .
C6 N1 K1 142.3(2) . .
C3 Fe1 C3 180.000(1) 2_657 .
C3 Fe1 C4 40.93(12) 2_657 2_657
C3 Fe1 C4 139.07(12) . 2_657
C3 Fe1 C4 139.07(12) 2_657 .
C3 Fe1 C4 40.93(12) . .
C4 Fe1 C4 180.00(17) 2_657 .
C3 Fe1 C2 139.08(12) 2_657 .
C3 Fe1 C2 40.92(12) . .
C4 Fe1 C2 111.54(12) 2_657 .
C4 Fe1 C2 68.46(12) . .
C3 Fe1 C2 40.92(12) 2_657 2_657
C3 Fe1 C2 139.08(12) . 2_657
C4 Fe1 C2 68.46(12) 2_657 2_657
C4 Fe1 C2 111.54(12) . 2_657
C2 Fe1 C2 180.0 . 2_657
C3 Fe1 C5 68.42(12) 2_657 2_657
C3 Fe1 C5 111.58(12) . 2_657
C4 Fe1 C5 40.79(12) 2_657 2_657
C4 Fe1 C5 139.21(12) . 2_657
C2 Fe1 C5 112.42(12) . 2_657
C2 Fe1 C5 67.58(12) 2_657 2_657
C3 Fe1 C5 111.58(12) 2_657 .
C3 Fe1 C5 68.42(12) . .
C4 Fe1 C5 139.21(12) 2_657 .
C4 Fe1 C5 40.79(12) . .
C2 Fe1 C5 67.58(12) . .
C2 Fe1 C5 112.42(12) 2_657 .
C5 Fe1 C5 180.0 2_657 .
C3 Fe1 C1 68.71(11) 2_657 2_657
C3 Fe1 C1 111.29(11) . 2_657
C4 Fe1 C1 68.64(11) 2_657 2_657
C4 Fe1 C1 111.36(11) . 2_657
C2 Fe1 C1 139.73(11) . 2_657
C2 Fe1 C1 40.27(11) 2_657 2_657
C5 Fe1 C1 40.27(11) 2_657 2_657
C5 Fe1 C1 139.73(11) . 2_657
C3 Fe1 C1 111.29(11) 2_657 .
C3 Fe1 C1 68.71(11) . .
C4 Fe1 C1 111.36(11) 2_657 .
C4 Fe1 C1 68.64(11) . .
C2 Fe1 C1 40.27(11) . .
C2 Fe1 C1 139.73(11) 2_657 .
C5 Fe1 C1 139.73(11) 2_657 .
C5 Fe1 C1 40.27(11) . .
C1 Fe1 C1 180.000(1) 2_657 .
O31 C31 C32 107.9(3) . .
O31 C31 H31A 110.1 . .
C32 C31 H31A 110.1 . .
O31 C31 H31B 110.1 . .
C32 C31 H31B 110.1 . .
H31A C31 H31B 108.4 . .
O32 C32 C31 109.4(3) . .
O32 C32 H32A 109.8 . .
C31 C32 H32A 109.8 . .
O32 C32 H32B 109.8 . .
C31 C32 H32B 109.8 . .
H32A C32 H32B 108.2 . .
O32 C33 C34 109.3(3) . .
O32 C33 H33A 109.8 . .
C34 C33 H33A 109.8 . .
O32 C33 H33B 109.8 . .
C34 C33 H33B 109.8 . .
H33A C33 H33B 108.3 . .
O33 C34 C33 108.3(3) . .
O33 C34 H34A 110.0 . .
C33 C34 H34A 110.0 . .
O33 C34 H34B 110.0 . .
C33 C34 H34B 110.0 . .
H34A C34 H34B 108.4 . .
O33 C35 C36 109.0(3) . .
O33 C35 H35A 109.9 . .
C36 C35 H35A 109.9 . .
O33 C35 H35B 109.9 . .
C36 C35 H35B 109.9 . .
H35A C35 H35B 108.3 . .
O34 C36 C35 108.5(3) . .
O34 C36 H36A 110.0 . .
C35 C36 H36A 110.0 . .
O34 C36 H36B 110.0 . .
C35 C36 H36B 110.0 . .
H36A C36 H36B 108.4 . .
O34 C37 C38 108.8(3) . .
O34 C37 H37A 109.9 . .
C38 C37 H37A 109.9 . .
O34 C37 H37B 109.9 . .
C38 C37 H37B 109.9 . .
H37A C37 H37B 108.3 . .
O35 C38 C37 108.5(3) . .
O35 C38 H38A 110.0 . .
C37 C38 H38A 110.0 . .
O35 C38 H38B 110.0 . .
C37 C38 H38B 110.0 . .
H38A C38 H38B 108.4 . .
O35 C39 C40 107.6(3) . .
O35 C39 H39A 110.2 . .
C40 C39 H39A 110.2 . .
O35 C39 H39B 110.2 . .
C40 C39 H39B 110.2 . .
H39A C39 H39B 108.5 . .
O36 C40 C39 109.1(3) . .
O36 C40 H40A 109.9 . .
C39 C40 H40A 109.9 . .
O36 C40 H40B 109.9 . .
C39 C40 H40B 109.9 . .
H40A C40 H40B 108.3 . .
O36 C41 C42 108.4(3) . .
O36 C41 H41A 110.0 . .
C42 C41 H41A 110.0 . .
O36 C41 H41B 110.0 . .
C42 C41 H41B 110.0 . .
H41A C41 H41B 108.4 . .
O31 C42 C41 108.5(3) . .
O31 C42 H42A 110.0 . .
C41 C42 H42A 110.0 . .
O31 C42 H42B 110.0 . .
C41 C42 H42B 110.0 . .
H42A C42 H42B 108.4 . .
C42 O31 C31 113.3(3) . .
C42 O31 K1 118.9(2) . .
C31 O31 K1 119.8(2) . .
C33 O32 C32 110.5(3) . .
C33 O32 K1 112.22(19) . .
C32 O32 K1 113.33(19) . .
C35 O33 C34 112.3(3) . .
C35 O33 K1 118.69(19) . .
C34 O33 K1 117.1(2) . .
C36 O34 C37 112.3(3) . .
C36 O34 K1 106.07(18) . .
C37 O34 K1 109.11(19) . .
C39 O35 C38 113.5(3) . .
C39 O35 K1 120.4(2) . .
C38 O35 K1 118.8(2) . .
C41 O36 C40 112.7(3) . .
C41 O36 K1 103.79(19) . .
C40 O36 K1 109.8(2) . .

loop_
_geom_bond_atom_site_label_1
_geom_bond_atom_site_label_2
_geom_bond_distance
_geom_bond_site_symmetry_2
K1 O35 2.715(2) .
K1 O31 2.765(2) .
K1 O33 2.769(2) .
K1 N1 2.780(3) .
K1 O34 2.846(2) .
K1 O32 2.856(2) .
K1 O36 2.856(2) .
C1 C2 1.432(4) .
C1 C5 1.434(4) .
C1 B1 1.636(4) .
C1 Fe1 2.114(3) .
C2 C3 1.422(4) .
C2 Fe1 2.040(3) .
C2 H2 0.9500 .
C3 C4 1.421(4) .
C3 Fe1 2.027(3) .
C3 H3 0.9500 .
C4 C5 1.423(4) .
C4 Fe1 2.036(3) .
C4 H4 0.9500 .
C5 Fe1 2.047(3) .
C5 H5 0.9500 .
C6 N1 1.151(4) .
C6 B1 1.630(4) .
C7 C12 1.414(4) .
C7 C8 1.428(4) .
C7 B1 1.673(4) .
C8 C9 1.395(4) .
C8 C13 1.514(4) .
C9 C10 1.361(5) .
C9 H9 0.9500 .
C10 C11 1.368(5) .
C10 F1 1.377(4) .
C11 C12 1.406(4) .
C11 H11 0.9500 .
C12 C14 1.520(4) .
C13 H13A 0.9800 .
C13 H13B 0.9800 .
C13 H13C 0.9800 .
C14 H14A 0.9800 .
C14 H14B 0.9800 .
C14 H14C 0.9800 .
C15 C16 1.415(4) .
C15 C20 1.422(4) .
C15 B1 1.658(4) .
C16 C17 1.404(4) .
C16 C21 1.515(4) .
C17 C18 1.361(4) .
C17 H17 0.9500 .
C18 C19 1.367(4) .
C18 F2 1.370(3) .
C19 C20 1.399(4) .
C19 H19 0.9500 .
C20 C22 1.510(4) .
C21 H21A 0.9800 .
C21 H21B 0.9800 .
C21 H21C 0.9800 .
C22 H22A 0.9800 .
C22 H22B 0.9800 .
C22 H22C 0.9800 .
Fe1 C3 2.027(3) 2_657
Fe1 C4 2.036(3) 2_657
Fe1 C2 2.040(3) 2_657
Fe1 C5 2.047(3) 2_657
Fe1 C1 2.114(3) 2_657
C31 O31 1.427(4) .
C31 C32 1.493(5) .
C31 H31A 0.9900 .
C31 H31B 0.9900 .
C32 O32 1.428(4) .
C32 H32A 0.9900 .
C32 H32B 0.9900 .
C33 O32 1.418(4) .
C33 C34 1.500(5) .
C33 H33A 0.9900 .
C33 H33B 0.9900 .
C34 O33 1.424(4) .
C34 H34A 0.9900 .
C34 H34B 0.9900 .
C35 O33 1.422(4) .
C35 C36 1.486(5) .
C35 H35A 0.9900 .
C35 H35B 0.9900 .
C36 O34 1.424(4) .
C36 H36A 0.9900 .
C36 H36B 0.9900 .
C37 O34 1.427(4) .
C37 C38 1.476(6) .
C37 H37A 0.9900 .
C37 H37B 0.9900 .
C38 O35 1.425(4) .
C38 H38A 0.9900 .
C38 H38B 0.9900 .
C39 O35 1.410(4) .
C39 C40 1.490(6) .
C39 H39A 0.9900 .
C39 H39B 0.9900 .
C40 O36 1.432(4) .
C40 H40A 0.9900 .
C40 H40B 0.9900 .
C41 O36 1.416(5) .
C41 C42 1.499(5) .
C41 H41A 0.9900 .
C41 H41B 0.9900 .
C42 O31 1.419(4) .
C42 H42A 0.9900 .
C42 H42B 0.9900 .
